data_4086787
loop_
_publ_author_name
'Iwai, Tomohiro'
'Tanaka, Ryotaro'
'Sawamura, Masaya'

_publ_section_title
;
 Synthesis, Coordination Properties, and Catalytic Application of
 Triarylmethane-Monophosphines
;
_journal_issue 23
_journal_name_full Organometallics
_journal_page_first 3959
_journal_paper_doi 10.1021/acs.organomet.6b00752
_journal_volume 35
_journal_year 2016
_chemical_formula_moiety 'C37 H30 Cl3 F6 P Pd'
_chemical_formula_sum 'C37 H30 Cl3 F6 P Pd'
_chemical_formula_weight 832.37
_space_group_crystal_system monoclinic
_space_group_IT_number 14
_space_group_name_Hall '-P 2yn'
_space_group_name_H-M_alt 'P 1 21/n 1'
_symmetry_space_group_name_Hall '-P 2yn'
_symmetry_space_group_name_H-M 'P 1 21/n 1'
_atom_sites_solution_hydrogens geom
_atom_sites_solution_primary direct
_atom_sites_solution_secondary difmap
_cell_angle_alpha 90.0000
_cell_angle_beta 91.731(3)
_cell_angle_gamma 90.0000
_cell_formula_units_Z 4
_cell_length_a 9.5270(17)
_cell_length_b 10.1421(17)
_cell_length_c 36.282(7)
_cell_measurement_reflns_used 9055
_cell_measurement_temperature 150
_cell_measurement_theta_max 27.50
_cell_measurement_theta_min 3.00
_cell_volume 3504.1(11)
_computing_cell_refinement 'CrystalClear-SM Expert 2.0 r16'
_computing_data_collection 'CrystalClear-SM Expert 2.0 r16 (Rigaku, 2013)'
_computing_data_reduction 'CrystalClear-SM Expert 2.0 r16'
_computing_molecular_graphics 'CrystalStructure 4.2'
_computing_publication_material 'CrystalStructure 4.2 (Rigaku, 2015)'
_computing_structure_refinement 'SHELXL Version 2014/7 (Sheldrick, 2008)'
_computing_structure_solution 'SIR2011 (Burla, et al., 2012)'
_diffrn_ambient_temperature 150
_diffrn_detector_area_resol_mean 7.314
_diffrn_measured_fraction_theta_full 0.994
_diffrn_measured_fraction_theta_max 0.994
_diffrn_measurement_device_type 'Rigaku Mercury70'
_diffrn_measurement_method \w
_diffrn_radiation_type 'Mo K\a'
_diffrn_radiation_wavelength 0.71075
_diffrn_reflns_av_R_equivalents 0.0574
_diffrn_reflns_Laue_measured_fraction_full 0.994
_diffrn_reflns_Laue_measured_fraction_max 0.994
_diffrn_reflns_limit_h_max 11
_diffrn_reflns_limit_h_min -11
_diffrn_reflns_limit_k_max 8
_diffrn_reflns_limit_k_min -12
_diffrn_reflns_limit_l_max 36
_diffrn_reflns_limit_l_min -44
_diffrn_reflns_number 25987
_diffrn_reflns_point_group_measured_fraction_full 0.994
_diffrn_reflns_point_group_measured_fraction_max 0.994
_diffrn_reflns_theta_full 25.242
_diffrn_reflns_theta_max 26.000
_diffrn_reflns_theta_min 3.000
_diffrn_standards_number 0
_exptl_absorpt_coefficient_mu 0.863
_exptl_absorpt_correction_T_max 0.842
_exptl_absorpt_correction_T_min 0.656
_exptl_absorpt_correction_type multi-scan
_exptl_absorpt_process_details 'REQAB (Rigaku, 1998)'
_exptl_crystal_colour colorless
_exptl_crystal_density_diffrn 1.578
_exptl_crystal_density_method 'not measured'
_exptl_crystal_description prism
_exptl_crystal_F_000 1672.00
_exptl_crystal_size_max 0.200
_exptl_crystal_size_mid 0.200
_exptl_crystal_size_min 0.200
_refine_diff_density_max 1.18
_refine_diff_density_min -0.98
_refine_ls_extinction_method none
_refine_ls_goodness_of_fit_ref 1.093
_refine_ls_hydrogen_treatment constr
_refine_ls_number_parameters 461
_refine_ls_number_reflns 6863
_refine_ls_number_restraints 30
_refine_ls_R_factor_all 0.0649
_refine_ls_R_factor_gt 0.0494
_refine_ls_shift/su_max 0.003
_refine_ls_structure_factor_coef Fsqd
_refine_ls_weighting_details 'w = 1/[\s^2^(Fo^2^)+(0.0474P)^2^+3.0383P] where P=(Fo^2^+2Fc^2^)/3'
_refine_ls_weighting_scheme calc
_refine_ls_wR_factor_gt 0.1127
_refine_ls_wR_factor_ref 0.1216
_reflns_Friedel_coverage 0.000
_reflns_number_gt 5606
_reflns_number_total 6863
_reflns_threshold_expression F^2^>2.0\s(F^2^)
_cod_data_source_file om6b00752_si_002.cif
_cod_data_source_block PdCl(p-allyl)(L3)
_cod_depositor_comments 'Adding full bibliography for 4086782--4086793.cif.'
_cod_database_code 4086787

loop_
_space_group_symop_id
_space_group_symop_operation_xyz
1 +X,+Y,+Z
2 1/2-X,1/2+Y,1/2-Z
3 -X,-Y,-Z
4 -1/2+X,-1/2-Y,-1/2+Z

loop_
_atom_site_label
_atom_site_type_symbol
_atom_site_fract_x
_atom_site_fract_y
_atom_site_fract_z
_atom_site_U_iso_or_equiv
_atom_site_adp_type
_atom_site_occupancy
_atom_site_site_symmetry_order
_atom_site_calc_flag
_atom_site_refinement_flags_posn
_atom_site_refinement_flags_adp
_atom_site_refinement_flags_occupancy
_atom_site_disorder_assembly
_atom_site_disorder_group
Pd1 Pd 0.26986(3) 0.16475(3) 0.70507(2) 0.02345(11) Uani 1 1 d . . . . .
Cl1 Cl 0.16632(13) 0.37000(9) 0.71831(3) 0.0366(3) Uani 1 1 d . . . . .
Cl2 Cl 0.66778(18) 0.06682(18) 0.52091(6) 0.0827(5) Uani 1 1 d . . . . .
Cl3 Cl 0.6252(2) 0.0055(2) 0.59758(6) 0.1064(7) Uani 1 1 d . . . . .
P1 P 0.05403(10) 0.06806(9) 0.69194(3) 0.0204(2) Uani 1 1 d . . . . .
F1 F 0.6041(3) 0.6158(3) 0.58664(9) 0.0617(9) Uani 1 1 d . . . . .
F2 F 0.4661(3) 0.6423(2) 0.53913(9) 0.0505(8) Uani 1 1 d . . . . .
F3 F 0.6365(3) 0.5063(2) 0.53725(9) 0.0515(8) Uani 1 1 d . . . . .
F4A F 0.1395(16) -0.4335(13) 0.5372(5) 0.081(7) Uani 0.5 1 d . . P . .
F5A F -0.0653(15) -0.3700(18) 0.5322(7) 0.121(8) Uani 0.5 1 d . . P . .
F6A F 0.082(4) -0.3245(14) 0.4929(3) 0.139(12) Uani 0.5 1 d . . P . .
F4B F 0.067(4) -0.4314(11) 0.5463(5) 0.137(10) Uani 0.5 1 d . . P . .
F5B F -0.0515(19) -0.3320(14) 0.5068(6) 0.097(5) Uani 0.5 1 d . . P . .
F6B F 0.153(2) -0.352(2) 0.5001(6) 0.124(10) Uani 0.5 1 d . . P . .
C1 C -0.0616(4) 0.0589(3) 0.73092(12) 0.0262(9) Uani 1 1 d . . . . .
C2 C -0.0322(5) 0.1337(4) 0.76247(13) 0.0397(12) Uani 1 1 d . . . . .
H1 H 0.0490 0.1881 0.7637 0.048 Uiso 1 1 calc R U . . .
C3 C -0.1214(7) 0.1290(5) 0.79221(15) 0.0560(15) Uani 1 1 d . . . . .
H2 H -0.1011 0.1811 0.8135 0.067 Uiso 1 1 calc R U . . .
C4 C -0.2374(6) 0.0503(5) 0.79106(16) 0.0510(15) Uani 1 1 d . . . . .
H3 H -0.2979 0.0483 0.8114 0.061 Uiso 1 1 calc R U . . .
C5 C -0.2669(5) -0.0263(5) 0.76045(15) 0.0446(13) Uani 1 1 d . . . . .
H4 H -0.3472 -0.0820 0.7598 0.054 Uiso 1 1 calc R U . . .
C6 C -0.1800(5) -0.0225(4) 0.73061(13) 0.0358(10) Uani 1 1 d . . . . .
H5 H -0.2010 -0.0759 0.7096 0.043 Uiso 1 1 calc R U . . .
C7 C 0.0458(4) -0.0993(3) 0.67358(11) 0.0236(8) Uani 1 1 d . . . . .
C8 C 0.1370(4) -0.1931(3) 0.68942(12) 0.0292(9) Uani 1 1 d . . . . .
H6 H 0.2016 -0.1685 0.7087 0.035 Uiso 1 1 calc R U . . .
C9 C 0.1323(5) -0.3223(4) 0.67679(14) 0.0384(12) Uani 1 1 d . . . . .
H7 H 0.1952 -0.3859 0.6872 0.046 Uiso 1 1 calc R U . . .
C10 C 0.0374(5) -0.3589(4) 0.64936(14) 0.0369(11) Uani 1 1 d . . . . .
H8 H 0.0352 -0.4475 0.6409 0.044 Uiso 1 1 calc R U . . .
C11 C -0.0548(5) -0.2676(4) 0.63409(13) 0.0377(11) Uani 1 1 d . . . . .
H9 H -0.1210 -0.2934 0.6153 0.045 Uiso 1 1 calc R U . . .
C12 C -0.0504(4) -0.1371(4) 0.64636(12) 0.0282(9) Uani 1 1 d . . . . .
H10 H -0.1137 -0.0740 0.6359 0.034 Uiso 1 1 calc R U . . .
C13 C -0.0391(4) 0.1702(3) 0.65721(11) 0.0209(8) Uani 1 1 d . . . . .
C14 C 0.0251(4) 0.2036(3) 0.62399(11) 0.0233(9) Uani 1 1 d . . . . .
C15 C -0.0437(4) 0.2930(4) 0.60044(12) 0.0292(9) Uani 1 1 d . . . . .
H11 H -0.0002 0.3182 0.5783 0.035 Uiso 1 1 calc R U . . .
C16 C -0.1731(5) 0.3461(4) 0.60835(13) 0.0330(10) Uani 1 1 d . . . . .
H12 H -0.2184 0.4059 0.5917 0.040 Uiso 1 1 calc R U . . .
C17 C -0.2355(5) 0.3107(4) 0.64079(13) 0.0329(10) Uani 1 1 d . . . . .
H13 H -0.3248 0.3458 0.6464 0.039 Uiso 1 1 calc R U . . .
C18 C -0.1691(4) 0.2247(4) 0.66524(12) 0.0267(9) Uani 1 1 d . . . . .
H14 H -0.2124 0.2027 0.6877 0.032 Uiso 1 1 calc R U . . .
C19 C 0.1640(4) 0.1444(3) 0.61248(12) 0.0254(9) Uani 1 1 d . . . . .
H15 H 0.2117 0.1111 0.6356 0.030 Uiso 1 1 calc R U . . .
C20 C 0.2608(4) 0.2493(3) 0.59693(11) 0.0247(9) Uani 1 1 d . . . . .
C21 C 0.2968(5) 0.3560(4) 0.61970(12) 0.0299(9) Uani 1 1 d . . . . .
H16 H 0.2593 0.3623 0.6436 0.036 Uiso 1 1 calc R U . . .
C22 C 0.3875(5) 0.4530(4) 0.60740(12) 0.0320(10) Uani 1 1 d . . . . .
H17 H 0.4114 0.5255 0.6229 0.038 Uiso 1 1 calc R U . . .
C23 C 0.4429(4) 0.4444(4) 0.57283(12) 0.0308(10) Uani 1 1 d . . . . .
C24 C 0.4083(5) 0.3387(4) 0.55043(14) 0.0421(12) Uani 1 1 d . . . . .
H18 H 0.4461 0.3323 0.5266 0.051 Uiso 1 1 calc R U . . .
C25 C 0.3188(5) 0.2421(4) 0.56274(13) 0.0387(11) Uani 1 1 d . . . . .
H19 H 0.2968 0.1691 0.5472 0.046 Uiso 1 1 calc R U . . .
C26 C 0.5373(5) 0.5505(4) 0.55925(14) 0.0396(11) Uani 1 1 d . . . . .
C27 C 0.1412(4) 0.0248(3) 0.58763(11) 0.0244(9) Uani 1 1 d . . . . .
C28 C 0.0341(5) 0.0169(4) 0.56107(12) 0.0323(10) Uani 1 1 d . . . . .
H20 H -0.0242 0.0916 0.5566 0.039 Uiso 1 1 calc R U . . .
C29 C 0.0097(5) -0.0972(4) 0.54078(13) 0.0371(11) Uani 1 1 d . . . . .
H21 H -0.0643 -0.1003 0.5227 0.045 Uiso 1 1 calc R U . . .
C30 C 0.0943(5) -0.2065(4) 0.54718(12) 0.0324(10) Uani 1 1 d . . . . .
C31 C 0.2040(5) -0.2006(4) 0.57281(13) 0.0351(11) Uani 1 1 d . . . . .
H22 H 0.2632 -0.2750 0.5768 0.042 Uiso 1 1 calc R U . . .
C32 C 0.2274(4) -0.0850(4) 0.59272(12) 0.0287(9) Uani 1 1 d . . . . .
H23 H 0.3037 -0.0809 0.6101 0.034 Uiso 1 1 calc R U . . .
C33 C 0.0641(6) -0.3316(4) 0.52643(17) 0.0473(13) Uani 1 1 d . . . . .
C34A C 0.4164(4) 0.0105(3) 0.69498(9) 0.0341(9) Uani 0.809(7) 1 d G U P A 1
H24A H 0.4516 -0.0391 0.7169 0.041 Uiso 0.809(7) 1 calc R U P A 1
H25A H 0.3947 -0.0466 0.6734 0.041 Uiso 0.809(7) 1 calc R U P A 1
C35A C 0.4848(3) 0.1295(3) 0.68767(8) 0.0384(11) Uani 0.809(7) 1 d G U P A 1
H26A H 0.5108 0.1510 0.6619 0.046 Uiso 0.809(7) 1 calc R U P A 1
C36A C 0.4856(4) 0.2325(3) 0.71527(9) 0.0419(10) Uani 0.809(7) 1 d G U P A 1
H28A H 0.5079 0.3226 0.7067 0.050 Uiso 0.809(7) 1 calc R U P A 1
H27A H 0.5292 0.2104 0.7396 0.050 Uiso 0.809(7) 1 calc R U P A 1
C34B C 0.4164(4) 0.0105(3) 0.69498(9) 0.0341(9) Uani 0.191(7) 1 d G U P A 2
H25B H 0.3867 -0.0800 0.7014 0.041 Uiso 0.191(7) 1 calc R U P A 2
H24B H 0.4668 0.0155 0.6716 0.041 Uiso 0.191(7) 1 calc R U P A 2
C35B C 0.4710(4) 0.0918(3) 0.72522(8) 0.0395(15) Uani 0.191(7) 1 d G U P A 2
H26B H 0.4877 0.0577 0.7508 0.047 Uiso 0.191(7) 1 calc R U P A 2
C36B C 0.4856(4) 0.2325(3) 0.71527(9) 0.0419(10) Uani 0.191(7) 1 d G U P A 2
H27B H 0.5411 0.2525 0.6933 0.050 Uiso 0.191(7) 1 calc R U P A 2
H28B H 0.5013 0.2954 0.7359 0.050 Uiso 0.191(7) 1 calc R U P A 2
C37 C 0.6031(9) -0.0504(7) 0.55473(13) 0.114(3) Uani 1 1 d G . . . .
H29 H 0.5020 -0.0670 0.5496 0.137 Uiso 1 1 calc R U . . .
H30 H 0.6536 -0.1351 0.5523 0.137 Uiso 1 1 calc R U . . .

loop_
_atom_site_aniso_label
_atom_site_aniso_U_11
_atom_site_aniso_U_22
_atom_site_aniso_U_33
_atom_site_aniso_U_23
_atom_site_aniso_U_13
_atom_site_aniso_U_12
Pd1 0.02197(19) 0.02545(17) 0.0228(2) 0.00136(11) -0.00075(13) -0.00268(11)
Cl1 0.0508(7) 0.0245(5) 0.0347(6) -0.0022(4) 0.0064(5) 0.0005(4)
Cl2 0.0583(11) 0.0970(12) 0.0927(15) 0.0237(10) 0.0026(10) -0.0017(8)
Cl3 0.0695(14) 0.175(2) 0.0738(15) -0.0145(13) -0.0146(11) 0.0089(13)
P1 0.0191(5) 0.0208(4) 0.0214(6) 0.0012(4) 0.0016(4) 0.0001(4)
F1 0.061(2) 0.0627(18) 0.062(2) 0.0047(15) 0.0013(17) -0.0324(15)
F2 0.0420(17) 0.0416(14) 0.069(2) 0.0253(13) 0.0135(15) 0.0088(12)
F3 0.0357(17) 0.0529(16) 0.067(2) 0.0183(14) 0.0203(15) 0.0064(12)
F4A 0.088(7) 0.046(6) 0.108(16) -0.036(8) -0.043(9) 0.022(5)
F5A 0.061(8) 0.094(11) 0.212(19) -0.110(13) 0.047(12) -0.046(7)
F6A 0.34(4) 0.050(6) 0.021(5) -0.006(4) 0.005(13) -0.036(14)
F4B 0.33(3) 0.019(5) 0.058(6) -0.001(4) 0.003(16) -0.032(11)
F5B 0.084(11) 0.071(7) 0.135(14) -0.061(9) -0.038(10) 0.005(6)
F6B 0.106(10) 0.118(15) 0.15(2) -0.104(15) 0.080(11) -0.036(8)
C1 0.026(2) 0.0229(18) 0.030(2) 0.0055(16) 0.0041(19) 0.0026(15)
C2 0.053(3) 0.031(2) 0.036(3) -0.0025(18) 0.018(2) -0.0048(19)
C3 0.084(5) 0.046(3) 0.039(3) -0.004(2) 0.030(3) 0.002(3)
C4 0.053(4) 0.051(3) 0.050(4) 0.020(2) 0.032(3) 0.019(2)
C5 0.027(3) 0.058(3) 0.049(4) 0.024(2) 0.013(2) 0.004(2)
C6 0.024(2) 0.049(3) 0.035(3) 0.012(2) 0.002(2) 0.0012(18)
C7 0.025(2) 0.0221(18) 0.024(2) 0.0018(15) 0.0074(18) -0.0004(15)
C8 0.029(2) 0.0246(19) 0.035(3) 0.0024(16) 0.004(2) -0.0030(16)
C9 0.040(3) 0.024(2) 0.052(3) 0.0052(19) 0.013(2) 0.0056(17)
C10 0.044(3) 0.023(2) 0.045(3) -0.0029(18) 0.013(2) -0.0093(18)
C11 0.038(3) 0.038(2) 0.038(3) -0.0038(19) 0.007(2) -0.0143(19)
C12 0.026(2) 0.028(2) 0.031(3) -0.0012(16) 0.0025(19) -0.0037(16)
C13 0.019(2) 0.0190(17) 0.024(2) -0.0034(14) -0.0021(17) -0.0003(13)
C14 0.025(2) 0.0204(17) 0.024(2) -0.0034(15) -0.0023(18) -0.0008(14)
C15 0.033(3) 0.0255(19) 0.029(3) 0.0022(16) -0.0027(19) -0.0002(16)
C16 0.032(3) 0.031(2) 0.036(3) 0.0027(17) -0.006(2) 0.0041(17)
C17 0.024(2) 0.032(2) 0.042(3) -0.0015(18) -0.002(2) 0.0072(17)
C18 0.023(2) 0.029(2) 0.028(2) -0.0012(16) 0.0044(18) -0.0017(15)
C19 0.025(2) 0.0268(19) 0.025(2) -0.0008(15) 0.0023(18) 0.0027(15)
C20 0.023(2) 0.0267(19) 0.024(2) 0.0024(15) 0.0003(18) 0.0034(15)
C21 0.031(2) 0.035(2) 0.024(2) 0.0018(16) 0.0021(19) -0.0006(17)
C22 0.033(3) 0.029(2) 0.034(3) -0.0004(17) 0.001(2) -0.0039(17)
C23 0.027(2) 0.030(2) 0.036(3) 0.0115(18) 0.003(2) 0.0020(16)
C24 0.052(3) 0.041(2) 0.034(3) 0.0040(19) 0.019(2) -0.005(2)
C25 0.053(3) 0.034(2) 0.029(3) -0.0046(18) 0.010(2) -0.007(2)
C26 0.038(3) 0.037(2) 0.043(3) 0.009(2) 0.004(2) 0.0029(19)
C27 0.028(2) 0.0235(18) 0.022(2) 0.0018(15) 0.0058(18) 0.0002(15)
C28 0.042(3) 0.028(2) 0.026(2) -0.0017(16) -0.004(2) 0.0052(17)
C29 0.042(3) 0.038(2) 0.031(3) -0.0019(18) -0.005(2) -0.0019(19)
C30 0.043(3) 0.027(2) 0.028(3) -0.0033(17) 0.008(2) -0.0048(18)
C31 0.034(3) 0.031(2) 0.041(3) -0.0041(18) 0.007(2) 0.0056(18)
C32 0.028(2) 0.030(2) 0.028(2) -0.0035(16) 0.0032(19) 0.0025(16)
C33 0.052(4) 0.039(3) 0.050(4) -0.012(2) -0.003(3) 0.000(2)
C34A 0.0165(19) 0.0501(18) 0.036(2) -0.0003(15) 0.0010(17) 0.0059(14)
C35A 0.017(2) 0.055(2) 0.043(3) -0.0023(16) 0.002(2) -0.0005(17)
C36A 0.019(2) 0.062(2) 0.045(2) -0.0071(16) 0.0006(19) -0.0077(17)
C34B 0.0165(19) 0.0501(18) 0.036(2) -0.0003(15) 0.0010(17) 0.0059(14)
C35B 0.016(3) 0.061(2) 0.041(3) -0.005(2) 0.000(3) 0.001(3)
C36B 0.019(2) 0.062(2) 0.045(2) -0.0071(16) 0.0006(19) -0.0077(17)
C37 0.104(7) 0.112(6) 0.128(8) -0.056(5) 0.048(6) -0.061(5)

loop_
_atom_type_symbol
_atom_type_description
_atom_type_scat_dispersion_real
_atom_type_scat_dispersion_imag
_atom_type_scat_source
C C 0.0033 0.0016
;
International Tables for Crystallography
(Vol. C, Tables 4.2.6.8 and 6.1.1.4)
;
Cl Cl 0.1484 0.1585
;
International Tables for Crystallography
(Vol. C, Tables 4.2.6.8 and 6.1.1.4)
;
F F 0.0171 0.0103
;
International Tables for Crystallography
(Vol. C, Tables 4.2.6.8 and 6.1.1.4)
;
Pd Pd -0.9988 1.0072
;
International Tables for Crystallography
(Vol. C, Tables 4.2.6.8 and 6.1.1.4)
;
P P 0.1023 0.0942
;
International Tables for Crystallography
(Vol. C, Tables 4.2.6.8 and 6.1.1.4)
;
H H 0.0000 0.0000
;
International Tables for Crystallography
(Vol. C, Table 6.1.1.4)
;

loop_
_geom_angle_atom_site_label_1
_geom_angle_atom_site_label_2
_geom_angle_atom_site_label_3
_geom_angle
C34B Pd1 C35B 39.62(6)
C34B Pd1 C36B 69.11(8)
C35B Pd1 C36B 39.77(6)
C34A Pd1 C36A 69.11(8)
C34A Pd1 C35A 37.8
C36A Pd1 C35A 38.60(5)
C34B Pd1 P1 103.63(9)
C34A Pd1 P1 103.63(9)
C35B Pd1 P1 134.25(10)
C36B Pd1 P1 172.73(9)
C36A Pd1 P1 172.73(9)
C35A Pd1 P1 134.75(8)
C34B Pd1 Cl1 163.89(9)
C34A Pd1 Cl1 163.89(9)
C35B Pd1 Cl1 127.23(10)
C36B Pd1 Cl1 94.87(9)
C36A Pd1 Cl1 94.87(9)
C35A Pd1 Cl1 127.09(8)
P1 Pd1 Cl1 92.37(4)
C1 P1 C7 102.48(17)
C1 P1 C13 105.68(18)
C7 P1 C13 105.03(17)
C1 P1 Pd1 114.60(14)
C7 P1 Pd1 119.83(13)
C13 P1 Pd1 108.04(12)
F4B F4A C33 67.5(15)
F4B F4A F6B 116(2)
C33 F4A F6B 52.8(8)
F5B F5A C33 65.9(12)
F5B F5A F4B 110.0(18)
C33 F5A F4B 52.4(8)
F6B F6A C33 77.7(18)
F6B F6A F5B 131(2)
C33 F6A F5B 58.9(9)
F4A F4B C33 77.1(19)
F4A F4B F5A 129(2)
C33 F4B F5A 57.0(8)
F5A F5B C33 68.4(14)
F5A F5B F6A 120(2)
C33 F5B F6A 54.9(9)
F6A F6B C33 67.1(17)
F6A F6B F4A 113(2)
C33 F6B F4A 52.8(8)
C2 C1 C6 118.0(4)
C2 C1 P1 119.9(3)
C6 C1 P1 122.1(3)
C3 C2 C1 120.3(5)
C3 C2 H1 119.8
C1 C2 H1 119.8
C4 C3 C2 120.6(5)
C4 C3 H2 119.7
C2 C3 H2 119.7
C3 C4 C5 120.1(5)
C3 C4 H3 120.0
C5 C4 H3 120.0
C4 C5 C6 120.2(5)
C4 C5 H4 119.9
C6 C5 H4 119.9
C5 C6 C1 120.8(5)
C5 C6 H5 119.6
C1 C6 H5 119.6
C12 C7 C8 119.7(3)
C12 C7 P1 122.7(3)
C8 C7 P1 117.6(3)
C9 C8 C7 119.5(4)
C9 C8 H6 120.2
C7 C8 H6 120.2
C10 C9 C8 120.5(4)
C10 C9 H7 119.8
C8 C9 H7 119.8
C9 C10 C11 120.4(4)
C9 C10 H8 119.8
C11 C10 H8 119.8
C10 C11 C12 119.6(4)
C10 C11 H9 120.2
C12 C11 H9 120.2
C7 C12 C11 120.3(4)
C7 C12 H10 119.9
C11 C12 H10 119.9
C18 C13 C14 119.6(4)
C18 C13 P1 119.6(3)
C14 C13 P1 120.6(3)
C15 C14 C13 118.2(4)
C15 C14 C19 118.9(4)
C13 C14 C19 122.9(3)
C16 C15 C14 122.0(4)
C16 C15 H11 119.0
C14 C15 H11 119.0
C17 C16 C15 119.0(4)
C17 C16 H12 120.5
C15 C16 H12 120.5
C16 C17 C18 120.7(4)
C16 C17 H13 119.7
C18 C17 H13 119.7
C17 C18 C13 120.5(4)
C17 C18 H14 119.7
C13 C18 H14 119.7
C27 C19 C14 111.5(3)
C27 C19 C20 114.4(3)
C14 C19 C20 111.4(3)
C27 C19 H15 106.3
C14 C19 H15 106.3
C20 C19 H15 106.3
C25 C20 C21 118.4(4)
C25 C20 C19 124.1(4)
C21 C20 C19 117.5(4)
C22 C21 C20 120.1(4)
C22 C21 H16 120.0
C20 C21 H16 120.0
C23 C22 C21 120.4(4)
C23 C22 H17 119.8
C21 C22 H17 119.8
C22 C23 C24 119.6(4)
C22 C23 C26 120.3(4)
C24 C23 C26 120.0(4)
C23 C24 C25 119.9(4)
C23 C24 H18 120.0
C25 C24 H18 120.0
C20 C25 C24 121.6(4)
C20 C25 H19 119.2
C24 C25 H19 119.2
F3 C26 F1 106.3(4)
F3 C26 F2 105.1(4)
F1 C26 F2 106.2(4)
F3 C26 C23 113.6(4)
F1 C26 C23 112.9(4)
F2 C26 C23 112.1(4)
C28 C27 C32 117.7(4)
C28 C27 C19 123.2(3)
C32 C27 C19 119.0(4)
C27 C28 C29 121.7(4)
C27 C28 H20 119.1
C29 C28 H20 119.1
C30 C29 C28 119.4(4)
C30 C29 H21 120.3
C28 C29 H21 120.3
C31 C30 C29 120.2(4)
C31 C30 C33 120.3(4)
C29 C30 C33 119.5(4)
C30 C31 C32 119.5(4)
C30 C31 H22 120.2
C32 C31 H22 120.2
C31 C32 C27 121.4(4)
C31 C32 H23 119.3
C27 C32 H23 119.3
F6A C33 F4B 128.2(10)
F6A C33 F5B 66.2(12)
F4B C33 F5B 108.5(12)
F6A C33 F6B 35.1(14)
F4B C33 F6B 106.9(12)
F5B C33 F6B 99.0(11)
F6A C33 F4A 104.5(12)
F4B C33 F4A 35.4(13)
F5B C33 F4A 127.7(9)
F6B C33 F4A 74.4(11)
F6A C33 F5A 109.3(14)
F4B C33 F5A 70.6(12)
F5B C33 F5A 45.6(9)
F6B C33 F5A 134.1(11)
F4A C33 F5A 103.1(11)
F6A C33 C30 114.6(8)
F4B C33 C30 113.4(8)
F5B C33 C30 115.2(7)
F6B C33 C30 112.6(9)
F4A C33 C30 115.0(8)
F5A C33 C30 109.6(7)
C35A C34A Pd1 73.22(14)
C35A C34A H24A 116.2
Pd1 C34A H24A 116.2
C35A C34A H25A 116.2
Pd1 C34A H25A 116.2
H24A C34A H25A 113.2
C34A C35A C36A 118.9
C34A C35A Pd1 69.02(15)
C36A C35A Pd1 70.62(11)
C34A C35A H26A 119.7
C36A C35A H26A 119.7
Pd1 C35A H26A 119.7
C35A C36A Pd1 70.78(9)
C35A C36A H28A 116.5
Pd1 C36A H28A 116.5
C35A C36A H27A 116.5
Pd1 C36A H27A 116.5
H28A C36A H27A 113.5
C35B C34B Pd1 71.13(11)
C35B C34B H25B 116.5
Pd1 C34B H25B 116.5
C35B C34B H24B 116.5
Pd1 C34B H24B 116.5
H25B C34B H24B 113.5
C34B C35B C36B 113.3
C34B C35B Pd1 69.25(11)
C36B C35B Pd1 71.08(15)
C34B C35B H26B 123.2
C36B C35B H26B 123.2
Pd1 C35B H26B 123.2
C35B C36B Pd1 69.15(15)
C35B C36B H27B 116.7
Pd1 C36B H27B 116.7
C35B C36B H28B 116.7
Pd1 C36B H28B 116.7
H27B C36B H28B 113.7
Cl3 C37 Cl2 111.7(3)
Cl3 C37 H29 109.3
Cl2 C37 H29 109.3
Cl3 C37 H30 109.3
Cl2 C37 H30 109.3
H29 C37 H30 107.9

loop_
_geom_bond_atom_site_label_1
_geom_bond_atom_site_label_2
_geom_bond_distance
Pd1 C34B 2.136(4)
Pd1 C34A 2.136(4)
Pd1 C35B 2.161(4)
Pd1 C36B 2.188(4)
Pd1 C36A 2.188(4)
Pd1 C35A 2.190(3)
Pd1 P1 2.3146(11)
Pd1 Cl1 2.3593(11)
Cl2 C37 1.828(6)
Cl3 C37 1.662(4)
P1 C1 1.821(4)
P1 C7 1.824(4)
P1 C13 1.839(4)
F1 C26 1.339(6)
F2 C26 1.353(5)
F3 C26 1.333(5)
F4A F4B 0.78(3)
F4A C33 1.311(13)
F4A F6B 1.58(2)
F5A F5B 1.011(19)
F5A C33 1.317(13)
F5A F4B 1.48(2)
F6A F6B 0.77(3)
F6A C33 1.235(13)
F6A F5B 1.38(2)
F4B C33 1.243(14)
F5B C33 1.293(14)
F6B C33 1.309(15)
C1 C2 1.394(6)
C1 C6 1.398(6)
C2 C3 1.394(7)
C2 H1 0.9500
C3 C4 1.363(8)
C3 H2 0.9500
C4 C5 1.377(7)
C4 H3 0.9500
C5 C6 1.383(6)
C5 H4 0.9500
C6 H5 0.9500
C7 C12 1.381(6)
C7 C8 1.400(5)
C8 C9 1.388(5)
C8 H6 0.9500
C9 C10 1.376(7)
C9 H7 0.9500
C10 C11 1.380(7)
C10 H8 0.9500
C11 C12 1.397(5)
C11 H9 0.9500
C12 H10 0.9500
C13 C18 1.395(5)
C13 C14 1.410(6)
C14 C15 1.395(5)
C14 C19 1.523(5)
C15 C16 1.384(6)
C15 H11 0.9500
C16 C17 1.382(6)
C16 H12 0.9500
C17 C18 1.383(6)
C17 H13 0.9500
C18 H14 0.9500
C19 C27 1.522(5)
C19 C20 1.527(5)
C19 H15 1.0000
C20 C25 1.375(6)
C20 C21 1.398(5)
C21 C22 1.392(6)
C21 H16 0.9500
C22 C23 1.378(6)
C22 H17 0.9500
C23 C24 1.379(6)
C23 C26 1.496(6)
C24 C25 1.382(6)
C24 H18 0.9500
C25 H19 0.9500
C27 C28 1.384(6)
C27 C32 1.393(5)
C28 C29 1.387(6)
C28 H20 0.9500
C29 C30 1.386(6)
C29 H21 0.9500
C30 C31 1.379(6)
C30 C33 1.499(6)
C31 C32 1.392(6)
C31 H22 0.9500
C32 H23 0.9500
C34A C35A 1.4005
C34A H24A 0.9900
C34A H25A 0.9900
C35A C36A 1.4469
C35A H26A 1.0000
C36A H28A 0.9900
C36A H27A 0.9900
C34B C35B 1.4563
C34B H25B 0.9900
C34B H24B 0.9900
C35B C36B 1.4794
C35B H26B 1.0000
C36B H27B 0.9900
C36B H28B 0.9900
C37 H29 0.9900
C37 H30 0.9900

loop_
_geom_torsion_atom_site_label_1
_geom_torsion_atom_site_label_2
_geom_torsion_atom_site_label_3
_geom_torsion_atom_site_label_4
_geom_torsion
F6B F4A F4B C33 -21.0(19)
C33 F4A F4B F5A 26(2)
F6B F4A F4B F5A 5(4)
F5B F5A F4B F4A 3(3)
C33 F5A F4B F4A -31(3)
F5B F5A F4B C33 34.1(13)
F4B F5A F5B C33 -29.1(10)
C33 F5A F5B F6A 19.4(13)
F4B F5A F5B F6A -10(2)
F6B F6A F5B F5A 8(4)
C33 F6A F5B F5A -22.1(15)
F6B F6A F5B C33 30(3)
F5B F6A F6B C33 -26(3)
C33 F6A F6B F4A 27.4(18)
F5B F6A F6B F4A 1(4)
F4B F4A F6B F6A -8(4)
C33 F4A F6B F6A -32(2)
F4B F4A F6B C33 25(2)
C7 P1 C1 C2 146.2(3)
C13 P1 C1 C2 -104.0(3)
Pd1 P1 C1 C2 14.8(4)
C7 P1 C1 C6 -33.1(4)
C13 P1 C1 C6 76.6(3)
Pd1 P1 C1 C6 -164.6(3)
C6 C1 C2 C3 -1.7(7)
P1 C1 C2 C3 178.9(4)
C1 C2 C3 C4 0.8(8)
C2 C3 C4 C5 0.5(8)
C3 C4 C5 C6 -0.8(7)
C4 C5 C6 C1 -0.2(7)
C2 C1 C6 C5 1.4(6)
P1 C1 C6 C5 -179.2(3)
C1 P1 C7 C12 91.5(4)
C13 P1 C7 C12 -18.8(4)
Pd1 P1 C7 C12 -140.4(3)
C1 P1 C7 C8 -85.3(3)
C13 P1 C7 C8 164.5(3)
Pd1 P1 C7 C8 42.9(4)
C12 C7 C8 C9 1.9(6)
P1 C7 C8 C9 178.7(3)
C7 C8 C9 C10 -1.1(7)
C8 C9 C10 C11 -0.2(7)
C9 C10 C11 C12 0.7(7)
C8 C7 C12 C11 -1.4(6)
P1 C7 C12 C11 -178.0(3)
C10 C11 C12 C7 0.1(7)
C1 P1 C13 C18 2.2(3)
C7 P1 C13 C18 110.1(3)
Pd1 P1 C13 C18 -120.9(3)
C1 P1 C13 C14 176.4(3)
C7 P1 C13 C14 -75.7(3)
Pd1 P1 C13 C14 53.3(3)
C18 C13 C14 C15 1.1(5)
P1 C13 C14 C15 -173.1(3)
C18 C13 C14 C19 -177.5(3)
P1 C13 C14 C19 8.3(5)
C13 C14 C15 C16 -1.7(6)
C19 C14 C15 C16 177.0(4)
C14 C15 C16 C17 0.8(6)
C15 C16 C17 C18 0.7(6)
C16 C17 C18 C13 -1.3(6)
C14 C13 C18 C17 0.3(6)
P1 C13 C18 C17 174.6(3)
C15 C14 C19 C27 -84.4(4)
C13 C14 C19 C27 94.2(4)
C15 C14 C19 C20 44.8(5)
C13 C14 C19 C20 -136.6(4)
C27 C19 C20 C25 2.9(6)
C14 C19 C20 C25 -124.8(4)
C27 C19 C20 C21 -174.2(4)
C14 C19 C20 C21 58.1(5)
C25 C20 C21 C22 1.1(6)
C19 C20 C21 C22 178.4(4)
C20 C21 C22 C23 -0.3(6)
C21 C22 C23 C24 -0.2(7)
C21 C22 C23 C26 178.4(4)
C22 C23 C24 C25 -0.1(7)
C26 C23 C24 C25 -178.7(4)
C21 C20 C25 C24 -1.4(7)
C19 C20 C25 C24 -178.5(4)
C23 C24 C25 C20 0.9(8)
C22 C23 C26 F3 146.8(4)
C24 C23 C26 F3 -34.6(6)
C22 C23 C26 F1 25.7(6)
C24 C23 C26 F1 -155.7(4)
C22 C23 C26 F2 -94.2(5)
C24 C23 C26 F2 84.4(5)
C14 C19 C27 C28 37.8(5)
C20 C19 C27 C28 -89.8(5)
C14 C19 C27 C32 -139.1(4)
C20 C19 C27 C32 93.3(4)
C32 C27 C28 C29 1.9(7)
C19 C27 C28 C29 -175.0(4)
C27 C28 C29 C30 0.1(7)
C28 C29 C30 C31 -1.7(7)
C28 C29 C30 C33 177.4(5)
C29 C30 C31 C32 1.3(7)
C33 C30 C31 C32 -177.8(4)
C30 C31 C32 C27 0.7(7)
C28 C27 C32 C31 -2.3(6)
C19 C27 C32 C31 174.7(4)
F6B F6A C33 F4B -62(3)
F5B F6A C33 F4B 95.5(18)
F6B F6A C33 F5B -157(3)
F5B F6A C33 F6B 157(3)
F6B F6A C33 F4A -32(3)
F5B F6A C33 F4A 125.2(11)
F6B F6A C33 F5A -142(2)
F5B F6A C33 F5A 15.4(13)
F6B F6A C33 C30 95(2)
F5B F6A C33 C30 -108.1(9)
F4A F4B C33 F6A 56(3)
F5A F4B C33 F6A -99.7(18)
F4A F4B C33 F5B 130(2)
F5A F4B C33 F5B -25.8(10)
F4A F4B C33 F6B 24(2)
F5A F4B C33 F6B -131.7(12)
F5A F4B C33 F4A -156(2)
F4A F4B C33 F5A 156(2)
F4A F4B C33 C30 -101(2)
F5A F4B C33 C30 103.6(9)
F5A F5B C33 F6A 159.5(16)
F5A F5B C33 F4B 35.0(15)
F6A F5B C33 F4B -124.4(11)
F5A F5B C33 F6B 146.4(14)
F6A F5B C33 F6B -13.1(14)
F5A F5B C33 F4A 69.2(18)
F6A F5B C33 F4A -90.3(15)
F6A F5B C33 F5A -159.5(16)
F5A F5B C33 C30 -93.4(13)
F6A F5B C33 C30 107.2(9)
F4A F6B C33 F6A -148(3)
F6A F6B C33 F4B 134(2)
F4A F6B C33 F4B -14.1(15)
F6A F6B C33 F5B 21(2)
F4A F6B C33 F5B -126.7(10)
F6A F6B C33 F4A 148(3)
F6A F6B C33 F5A 55(3)
F4A F6B C33 F5A -93.3(17)
F6A F6B C33 C30 -101(2)
F4A F6B C33 C30 111.1(9)
F4B F4A C33 F6A -138(2)
F6B F4A C33 F6A 18.4(17)
F6B F4A C33 F4B 156(2)
F4B F4A C33 F5B -67(3)
F6B F4A C33 F5B 89.4(15)
F4B F4A C33 F6B -156(2)
F4B F4A C33 F5A -24(2)
F6B F4A C33 F5A 132.6(12)
F4B F4A C33 C30 96(2)
F6B F4A C33 C30 -108.1(10)
F5B F5A C33 F6A -19.9(16)
F4B F5A C33 F6A 124.9(11)
F5B F5A C33 F4B -144.7(15)
F4B F5A C33 F5B 144.7(15)
F5B F5A C33 F6B -50(2)
F4B F5A C33 F6B 95.1(17)
F5B F5A C33 F4A -130.6(14)
F4B F5A C33 F4A 14.2(13)
F5B F5A C33 C30 106.5(12)
F4B F5A C33 C30 -108.8(9)
C31 C30 C33 F6A -115(2)
C29 C30 C33 F6A 66(2)
C31 C30 C33 F4B 45.2(19)
C29 C30 C33 F4B -133.9(18)
C31 C30 C33 F5B 171.1(15)
C29 C30 C33 F5B -8.0(16)
C31 C30 C33 F6B -76.4(15)
C29 C30 C33 F6B 104.5(14)
C31 C30 C33 F4A 6.3(13)
C29 C30 C33 F4A -172.8(11)
C31 C30 C33 F5A 121.9(15)
C29 C30 C33 F5A -57.2(16)
Pd1 C34A C35A C36A 51.82(13)
C34A C35A C36A Pd1 -51.08(16)
Pd1 C34B C35B C36B -57.25(16)
C34B C35B C36B Pd1 56.24(11)
